data_7230612
loop_
_publ_author_name
'Kumar, Vineet'
'Goswami, Pramod Kumar'
'Thaimattam, Ram'
'Ramanan, Arunachalam'

_publ_section_title
;
 Multicomponent solids of uracil derivatives -- orotic and isoorotic acids
;
_journal_issue 25
_journal_name_full CrystEngComm
_journal_page_first 3490
_journal_paper_doi 10.1039/C8CE00486B
_journal_volume 20
_journal_year 2018
_chemical_formula_moiety 'C13 H16 N2, 2(C5 H3 N2 O4), 2(H2 O)'
_chemical_formula_sum 'C23 H26 N6 O10'
_chemical_formula_weight 546.50
_space_group_crystal_system orthorhombic
_space_group_IT_number 33
_space_group_name_Hall 'P 2c -2n'
_space_group_name_H-M_alt 'P n a 21'
_symmetry_space_group_name_Hall 'P 2c -2n'
_symmetry_space_group_name_H-M 'P n a 21'
_atom_sites_solution_hydrogens mixed
_atom_sites_solution_primary direct
_audit_creation_date 2017-12-04
_audit_creation_method
;
Olex2 1.2-ac3
(compiled 2016.03.30 svn.r3266 for Rigaku Oxford Diffraction, GUI svn.r5168)
;
_audit_update_record
;
2018-03-25 deposited with the CCDC.
2018-05-08 downloaded from the CCDC.
;
_cell_angle_alpha 90
_cell_angle_beta 90
_cell_angle_gamma 90
_cell_formula_units_Z 4
_cell_length_a 34.001(5)
_cell_length_b 8.9797(14)
_cell_length_c 8.9700(14)
_cell_measurement_reflns_used 1724
_cell_measurement_temperature 298(2)
_cell_measurement_theta_max 19.59
_cell_measurement_theta_min 2.35
_cell_volume 2738.7(7)
_computing_cell_refinement 'SAINT v6.28A (Bruker, 2002)'
_computing_data_collection 'SMART v5.630 (Bruker, 2003)'
_computing_data_reduction 'SAINT v6.28A (Bruker, 2002)'
_computing_molecular_graphics 'Olex2 (Dolomanov et al., 2009)'
_computing_publication_material 'Olex2 (Dolomanov et al., 2009)'
_computing_structure_refinement 'ShelXL (Sheldrick, 2015)'
_computing_structure_solution 'ShelXS (Sheldrick, 2008)'
_diffrn_ambient_temperature 298
_diffrn_measured_fraction_theta_full 0.995
_diffrn_measured_fraction_theta_max 0.995
_diffrn_measurement_device_type 'CCD area detector'
_diffrn_measurement_method 'phi and omega scans'
_diffrn_radiation_monochromator graphite
_diffrn_radiation_type MoK\a
_diffrn_radiation_wavelength 0.71073
_diffrn_reflns_av_R_equivalents 0.0684
_diffrn_reflns_av_unetI/netI 0.0771
_diffrn_reflns_Laue_measured_fraction_full 0.995
_diffrn_reflns_Laue_measured_fraction_max 0.995
_diffrn_reflns_limit_h_max 40
_diffrn_reflns_limit_h_min -35
_diffrn_reflns_limit_k_max 10
_diffrn_reflns_limit_k_min -10
_diffrn_reflns_limit_l_max 10
_diffrn_reflns_limit_l_min -10
_diffrn_reflns_number 18985
_diffrn_reflns_point_group_measured_fraction_full 0.996
_diffrn_reflns_point_group_measured_fraction_max 0.996
_diffrn_reflns_theta_full 24.983
_diffrn_reflns_theta_max 24.983
_diffrn_reflns_theta_min 2.565
_diffrn_source_current 30.0
_diffrn_source_power 1.5
_diffrn_source_voltage 50.0
_exptl_absorpt_coefficient_mu 0.106
_exptl_absorpt_correction_T_max .945
_exptl_absorpt_correction_T_min 0.838266
_exptl_absorpt_correction_type multi-scan
_exptl_absorpt_process_details
;
SADABS v.2.03 (Bruker,200?) was used for absorption correction.
R(int) was 0.0466 before and 0.0418 after correction.
The Ratio of minimum to maximum transmission is 0.8383.
The \l/2 correction factor is 0.0015.
;
_exptl_crystal_colour colorless
_exptl_crystal_density_diffrn 1.325
_exptl_crystal_description block
_exptl_crystal_F_000 1144
_exptl_crystal_size_max .46
_exptl_crystal_size_mid .31
_exptl_crystal_size_min .19
_refine_diff_density_max 1.471
_refine_diff_density_min -0.320
_refine_diff_density_rms 0.108
_refine_ls_abs_structure_details
;
 Flack x determined using 1266 quotients [(I+)-(I-)]/[(I+)+(I-)]
 (Parsons, Flack and Wagner, Acta Cryst. B69 (2013) 249-259).
;
_refine_ls_abs_structure_Flack 0.2(10)
_refine_ls_extinction_method none
_refine_ls_goodness_of_fit_ref 1.070
_refine_ls_hydrogen_treatment constr
_refine_ls_matrix_type full
_refine_ls_number_parameters 358
_refine_ls_number_reflns 4804
_refine_ls_number_restraints 1
_refine_ls_restrained_S_all 1.070
_refine_ls_R_factor_all 0.1143
_refine_ls_R_factor_gt 0.0902
_refine_ls_shift/su_max 0.000
_refine_ls_shift/su_mean 0.000
_refine_ls_structure_factor_coef Fsqd
_refine_ls_weighting_details 'w=1/[\s^2^(Fo^2^)+(0.1986P)^2^] where P=(Fo^2^+2Fc^2^)/3'
_refine_ls_weighting_scheme calc
_refine_ls_wR_factor_gt 0.2626
_refine_ls_wR_factor_ref 0.2823
_reflns_Friedel_coverage 0.871
_reflns_Friedel_fraction_full 0.997
_reflns_Friedel_fraction_max 0.997
_reflns_number_gt 3633
_reflns_number_total 4804
_reflns_threshold_expression 'I > 2\s(I)'
_cod_data_source_file c8ce00486b2.cif
_cod_data_source_block jm8vm
_cod_depositor_comments 'Adding full bibliography for 7230605--7230614.cif.'
_cod_database_code 7230612
_shelx_space_group_comment
;
The symmetry employed for this shelxl refinement is uniquely defined
by the following loop, which should always be used as a source of
symmetry information in preference to the above space-group names.
They are only intended as comments.
;
_olex2_refinement_description
;
1. Fixed Uiso
 At 1.2 times of:
  All C(H) groups, All C(H,H) groups, All N(H) groups
 At 1.5 times of:
  All O(H,H) groups
2.a Free rotating group:
 O10(H10A,H10B), O9(H9A,H9B)
2.b Secondary CH2 refined with riding coordinates:
 C17(H17A,H17B), C18(H18A,H18B), C22(H22A,H22B)
2.c Aromatic/amide H refined with riding coordinates:
 N2(H2), N1(H1), C3(H3), N3(H3A), N4(H4), C7(H7), N5(H5), C11(H11), N6(H6),
 C12(H12), C13(H13), C14(H14), C16(H16), C19(H19), C20(H20), C23(H23)
;
_shelx_shelxl_version_number 2017/1
_olex2_submission_special_instructions 'No special instructions were received'

loop_
_space_group_symop_operation_xyz
'x, y, z'
'-x, -y, z+1/2'
'x+1/2, -y+1/2, z'
'-x+1/2, y+1/2, z+1/2'

loop_
_atom_site_label
_atom_site_type_symbol
_atom_site_fract_x
_atom_site_fract_y
_atom_site_fract_z
_atom_site_U_iso_or_equiv
_atom_site_adp_type
_atom_site_occupancy
_atom_site_site_symmetry_order
_atom_site_calc_flag
_atom_site_refinement_flags_posn
O5 O -1.30580(18) -0.9622(7) -0.8111(7) 0.0424(16) Uani 1 1 d .
O7 O -1.19106(19) -1.1618(8) -1.0428(8) 0.0466(16) Uani 1 1 d .
N2 N -1.2559(2) -0.8360(8) -0.6956(8) 0.0319(17) Uani 1 1 d .
H2 H -1.273406 -0.787978 -0.645622 0.038 Uiso 1 1 calc R
O8 O -1.13898(17) -1.0416(7) -0.9534(8) 0.0414(16) Uani 1 1 d .
N1 N -1.24203(19) -1.0093(7) -0.8771(7) 0.0263(15) Uani 1 1 d .
H1 H -1.249510 -1.072877 -0.942968 0.032 Uiso 1 1 calc R
O6 O -1.20994(16) -0.7108(7) -0.5696(6) 0.0376(15) Uani 1 1 d .
C1 C -1.2021(2) -0.9836(9) -0.8597(9) 0.0291(18) Uani 1 1 d .
C2 C -1.2694(2) -0.9397(9) -0.7963(9) 0.0279(18) Uani 1 1 d .
C3 C -1.1896(2) -0.8828(9) -0.7569(9) 0.0303(19) Uani 1 1 d .
H3 H -1.162856 -0.865704 -0.743976 0.036 Uiso 1 1 calc R
C4 C -1.1754(3) -1.0684(9) -0.9625(9) 0.0297(18) Uani 1 1 d .
C5 C -1.2180(2) -0.8023(9) -0.6676(9) 0.0276(18) Uani 1 1 d .
O2 O -0.68907(19) -0.4308(8) -0.4414(8) 0.0465(17) Uani 1 1 d .
O3 O -0.71354(18) 0.0360(7) -0.8943(7) 0.0415(16) Uani 1 1 d .
O4 O -0.80767(17) -0.2242(7) -0.6518(7) 0.0405(15) Uani 1 1 d .
N3 N -0.7596(2) -0.0938(8) -0.7690(7) 0.0293(16) Uani 1 1 d .
H3A H -0.777329 -0.045065 -0.816762 0.035 Uiso 1 1 calc R
N4 N -0.74308(19) -0.2704(7) -0.5929(7) 0.0301(16) Uani 1 1 d .
H4 H -0.749639 -0.337537 -0.529198 0.036 Uiso 1 1 calc R
O1 O -0.64010(18) -0.2931(7) -0.5270(8) 0.0478(17) Uani 1 1 d .
C6 C -0.7041(2) -0.2412(8) -0.6124(9) 0.0248(17) Uani 1 1 d .
C7 C -0.6925(2) -0.1407(9) -0.7130(10) 0.0311(19) Uani 1 1 d .
H7 H -0.665807 -0.123459 -0.727170 0.037 Uiso 1 1 calc R
C8 C -0.7725(2) -0.1985(9) -0.6698(9) 0.0272(18) Uani 1 1 d .
N5 N -1.1367(2) -0.6757(10) -0.4447(10) 0.045(2) Uani 1 1 d .
H5 H -1.159770 -0.681863 -0.483231 0.054 Uiso 1 1 calc R
C9 C -0.7210(2) -0.0581(9) -0.8005(9) 0.0281(18) Uani 1 1 d .
C10 C -0.6760(2) -0.3300(9) -0.5191(9) 0.0286(18) Uani 1 1 d .
C11 C -1.1191(3) -0.5436(12) -0.4412(11) 0.044(2) Uani 1 1 d .
H11 H -1.131353 -0.460860 -0.482693 0.052 Uiso 1 1 calc R
N6 N -0.8626(2) -0.4107(10) -0.5375(10) 0.047(2) Uani 1 1 d .
H6 H -0.842966 -0.380731 -0.589811 0.056 Uiso 1 1 calc R
C12 C -0.8996(3) -0.6051(10) -0.4447(11) 0.039(2) Uani 1 1 d .
H12 H -0.904409 -0.706920 -0.439755 0.046 Uiso 1 1 calc R
C13 C -0.8833(3) -0.3107(12) -0.4647(14) 0.057(3) Uani 1 1 d .
H13 H -0.877320 -0.210113 -0.473727 0.069 Uiso 1 1 calc R
C14 C -1.0829(3) -0.5298(11) -0.3765(12) 0.049(3) Uani 1 1 d .
H14 H -1.070783 -0.437148 -0.370917 0.059 Uiso 1 1 calc R
C15 C -1.0639(2) -0.6578(10) -0.3176(10) 0.038(2) Uani 1 1 d .
C16 C -0.8704(3) -0.5527(11) -0.5347(12) 0.047(2) Uani 1 1 d .
H16 H -0.855993 -0.618191 -0.593792 0.056 Uiso 1 1 calc R
C17 C -0.9546(3) -0.5603(16) -0.2621(13) 0.062(3) Uani 1 1 d .
H17A H -0.959405 -0.485187 -0.186464 0.074 Uiso 1 1 calc R
H17B H -0.946699 -0.651097 -0.211822 0.074 Uiso 1 1 calc R
C18 C -1.0250(3) -0.6400(14) -0.2441(14) 0.056(3) Uani 1 1 d .
H18A H -1.017521 -0.734552 -0.200253 0.067 Uiso 1 1 calc R
H18B H -1.027652 -0.568469 -0.163636 0.067 Uiso 1 1 calc R
C19 C -0.9141(3) -0.3559(12) -0.3748(14) 0.057(3) Uani 1 1 d .
H19 H -0.929326 -0.286476 -0.323998 0.069 Uiso 1 1 calc R
C20 C -1.1203(3) -0.7976(11) -0.3917(12) 0.049(2) Uani 1 1 d .
H20 H -1.133324 -0.888347 -0.399195 0.058 Uiso 1 1 calc R
C21 C -0.9218(3) -0.5091(11) -0.3617(11) 0.042(2) Uani 1 1 d .
C22 C -0.9925(3) -0.5889(12) -0.3468(10) 0.043(2) Uani 1 1 d .
H22A H -1.000533 -0.498264 -0.397063 0.052 Uiso 1 1 calc R
H22B H -0.987859 -0.664414 -0.422131 0.052 Uiso 1 1 calc R
C23 C -1.0836(3) -0.7904(12) -0.3246(12) 0.050(2) Uani 1 1 d .
H23 H -1.072417 -0.875805 -0.284333 0.060 Uiso 1 1 calc R
O10 O -0.6052(2) -0.3538(11) -0.2389(10) 0.064(2) Uani 1 1 d .
H10A H -0.616224 -0.368529 -0.155084 0.096 Uiso 1 1 d G
H10B H -0.622344 -0.359566 -0.307787 0.096 Uiso 1 1 d G
O9 O -1.0912(3) -1.0349(15) -0.7064(15) 0.107(4) Uani 1 1 d .
H9A H -1.108268 -1.042142 -0.775287 0.160 Uiso 1 1 d G
H9B H -1.094516 -1.104685 -0.643731 0.160 Uiso 1 1 d G

loop_
_atom_site_aniso_label
_atom_site_aniso_U_11
_atom_site_aniso_U_22
_atom_site_aniso_U_33
_atom_site_aniso_U_23
_atom_site_aniso_U_13
_atom_site_aniso_U_12
O5 0.032(4) 0.049(4) 0.046(4) -0.018(3) 0.000(3) -0.002(3)
O7 0.044(4) 0.042(4) 0.053(4) -0.025(3) 0.001(3) 0.000(3)
N2 0.028(4) 0.032(4) 0.036(4) -0.011(3) 0.001(3) 0.000(3)
O8 0.026(3) 0.036(3) 0.062(4) -0.010(3) 0.004(3) 0.002(3)
N1 0.029(4) 0.027(3) 0.023(3) -0.010(3) 0.000(3) -0.004(3)
O6 0.030(3) 0.039(4) 0.044(4) -0.012(3) -0.006(3) -0.003(3)
C1 0.029(5) 0.028(4) 0.030(4) 0.006(3) -0.001(4) -0.003(4)
C2 0.027(5) 0.029(4) 0.028(4) 0.002(4) -0.003(4) -0.008(3)
C3 0.026(4) 0.030(4) 0.035(5) -0.008(3) -0.006(3) 0.001(4)
C4 0.035(5) 0.022(4) 0.032(4) -0.002(4) 0.005(4) -0.004(3)
C5 0.028(4) 0.029(4) 0.025(4) -0.003(4) -0.008(3) 0.000(3)
O2 0.040(4) 0.045(4) 0.054(4) 0.022(3) -0.001(3) 0.002(3)
O3 0.039(4) 0.044(4) 0.042(4) 0.025(3) 0.007(3) -0.001(3)
O4 0.031(3) 0.043(4) 0.047(4) 0.018(3) 0.001(3) -0.009(3)
N3 0.024(4) 0.035(4) 0.028(4) 0.012(3) -0.001(3) 0.003(3)
N4 0.033(4) 0.026(3) 0.031(3) 0.001(3) 0.000(3) -0.004(3)
O1 0.034(4) 0.049(4) 0.060(4) 0.015(3) -0.005(3) -0.001(3)
C6 0.031(4) 0.019(4) 0.024(4) 0.000(3) 0.006(3) -0.005(3)
C7 0.025(4) 0.031(4) 0.038(5) 0.001(4) 0.001(4) 0.004(4)
C8 0.023(4) 0.029(4) 0.029(4) 0.002(4) 0.001(3) -0.002(3)
N5 0.025(4) 0.051(5) 0.058(5) -0.007(4) -0.004(4) 0.000(3)
C9 0.031(5) 0.026(4) 0.027(4) 0.004(4) -0.002(4) -0.003(3)
C10 0.026(5) 0.031(4) 0.029(4) 0.003(4) 0.006(3) 0.003(3)
C11 0.027(5) 0.055(6) 0.048(5) -0.002(5) 0.010(4) 0.005(4)
N6 0.023(4) 0.062(6) 0.055(5) 0.018(4) -0.006(4) -0.009(4)
C12 0.030(5) 0.029(4) 0.057(6) 0.005(4) -0.002(4) -0.003(4)
C13 0.056(7) 0.042(6) 0.073(7) 0.007(5) -0.011(6) -0.020(5)
C14 0.049(6) 0.052(6) 0.046(5) -0.005(5) 0.014(5) -0.018(5)
C15 0.023(4) 0.049(5) 0.041(5) 0.001(4) 0.002(4) -0.003(4)
C16 0.040(6) 0.047(6) 0.053(6) 0.009(5) 0.003(5) 0.003(4)
C17 0.032(5) 0.106(9) 0.046(6) 0.008(6) -0.001(4) -0.027(6)
C18 0.021(5) 0.083(8) 0.064(6) 0.000(6) 0.006(5) -0.017(5)
C19 0.054(7) 0.047(6) 0.070(7) -0.016(6) 0.003(6) -0.006(5)
C20 0.042(6) 0.043(5) 0.062(6) -0.011(5) 0.006(5) -0.006(4)
C21 0.028(5) 0.061(6) 0.037(4) 0.006(4) -0.005(4) -0.008(4)
C22 0.027(5) 0.066(6) 0.037(5) 0.007(4) 0.000(4) -0.008(4)
C23 0.035(5) 0.048(6) 0.066(6) 0.006(5) 0.004(5) 0.002(4)
O10 0.056(4) 0.077(6) 0.059(4) -0.005(4) -0.001(4) 0.005(4)
O9 0.063(7) 0.139(10) 0.118(9) 0.025(8) -0.017(6) -0.036(6)

loop_
_atom_type_symbol
_atom_type_description
_atom_type_scat_dispersion_real
_atom_type_scat_dispersion_imag
_atom_type_scat_source
C C 0.0033 0.0016 'International Tables Vol C Tables 4.2.6.8 and 6.1.1.4'
H H 0.0000 0.0000 'International Tables Vol C Tables 4.2.6.8 and 6.1.1.4'
N N 0.0061 0.0033 'International Tables Vol C Tables 4.2.6.8 and 6.1.1.4'
O O 0.0106 0.0060 'International Tables Vol C Tables 4.2.6.8 and 6.1.1.4'

loop_
_geom_angle_atom_site_label_1
_geom_angle_atom_site_label_2
_geom_angle_atom_site_label_3
_geom_angle
C2 N2 H2 116.8
C5 N2 H2 116.8
C5 N2 C2 126.3(7)
C1 N1 H1 118.5
C2 N1 H1 118.5
C2 N1 C1 122.9(7)
N1 C1 C4 116.1(7)
C3 C1 N1 119.6(8)
C3 C1 C4 124.3(7)
O5 C2 N2 120.3(7)
O5 C2 N1 123.5(7)
N1 C2 N2 116.2(7)
C1 C3 H3 120.0
C1 C3 C5 120.0(7)
C5 C3 H3 120.0
O7 C4 O8 126.5(8)
O7 C4 C1 116.2(7)
O8 C4 C1 117.2(7)
N2 C5 C3 115.0(7)
O6 C5 N2 119.5(8)
O6 C5 C3 125.5(7)
C8 N3 H3A 116.6
C8 N3 C9 126.8(7)
C9 N3 H3A 116.6
C6 N4 H4 118.2
C6 N4 C8 123.5(7)
C8 N4 H4 118.2
N4 C6 C10 116.5(7)
C7 C6 N4 120.3(7)
C7 C6 C10 123.2(7)
C6 C7 H7 119.6
C6 C7 C9 120.9(7)
C9 C7 H7 119.6
O4 C8 N3 121.9(7)
O4 C8 N4 123.6(7)
N3 C8 N4 114.5(7)
C11 N5 H5 118.5
C20 N5 H5 118.5
C20 N5 C11 122.9(8)
O3 C9 N3 120.0(8)
O3 C9 C7 126.1(8)
N3 C9 C7 113.9(7)
O2 C10 O1 125.1(8)
O2 C10 C6 118.6(7)
O1 C10 C6 116.4(7)
N5 C11 H11 120.1
N5 C11 C14 119.7(10)
C14 C11 H11 120.1
C13 N6 H6 118.3
C16 N6 H6 118.3
C16 N6 C13 123.4(9)
C16 C12 H12 119.7
C16 C12 C21 120.5(8)
C21 C12 H12 119.7
N6 C13 H13 120.2
N6 C13 C19 119.7(10)
C19 C13 H13 120.2
C11 C14 H14 120.2
C11 C14 C15 119.7(9)
C15 C14 H14 120.2
C14 C15 C18 118.9(9)
C23 C15 C14 117.6(8)
C23 C15 C18 123.4(9)
N6 C16 C12 119.7(10)
N6 C16 H16 120.1
C12 C16 H16 120.1
H17A C17 H17B 107.8
C21 C17 H17A 109.1
C21 C17 H17B 109.1
C21 C17 C22 112.6(8)
C22 C17 H17A 109.1
C22 C17 H17B 109.1
C15 C18 H18A 108.7
C15 C18 H18B 108.7
C15 C18 C22 114.4(10)
H18A C18 H18B 107.6
C22 C18 H18A 108.7
C22 C18 H18B 108.7
C13 C19 H19 120.7
C13 C19 C21 118.5(10)
C21 C19 H19 120.7
N5 C20 H20 120.1
N5 C20 C23 119.9(9)
C23 C20 H20 120.1
C12 C21 C17 122.8(10)
C12 C21 C19 117.9(9)
C19 C21 C17 119.3(10)
C17 C22 H22A 109.3
C17 C22 H22B 109.3
C18 C22 C17 111.5(8)
C18 C22 H22A 109.3
C18 C22 H22B 109.3
H22A C22 H22B 108.0
C15 C23 C20 120.2(10)
C15 C23 H23 119.9
C20 C23 H23 119.9
H10A O10 H10B 109.4
H9A O9 H9B 109.4

loop_
_geom_bond_atom_site_label_1
_geom_bond_atom_site_label_2
_geom_bond_distance
O5 C2 1.261(10)
O7 C4 1.227(10)
N2 H2 0.8600
N2 C2 1.376(10)
N2 C5 1.350(10)
O8 C4 1.263(10)
N1 H1 0.8600
N1 C1 1.385(11)
N1 C2 1.335(11)
O6 C5 1.234(10)
C1 C3 1.361(12)
C1 C4 1.503(12)
C3 H3 0.9300
C3 C5 1.447(11)
O2 C10 1.226(10)
O3 C9 1.220(9)
O4 C8 1.227(10)
N3 H3A 0.8600
N3 C8 1.368(10)
N3 C9 1.379(11)
N4 H4 0.8600
N4 C6 1.361(10)
N4 C8 1.377(11)
O1 C10 1.267(10)
C6 C7 1.336(11)
C6 C10 1.501(11)
C7 H7 0.9300
C7 C9 1.450(11)
N5 H5 0.8600
N5 C11 1.329(13)
N5 C20 1.317(13)
C11 H11 0.9300
C11 C14 1.366(15)
N6 H6 0.8600
N6 C13 1.314(15)
N6 C16 1.302(13)
C12 H12 0.9300
C12 C16 1.364(14)
C12 C21 1.368(14)
C13 H13 0.9300
C13 C19 1.381(16)
C14 H14 0.9300
C14 C15 1.420(14)
C15 C18 1.485(13)
C15 C23 1.368(13)
C16 H16 0.9300
C17 H17A 0.9700
C17 H17B 0.9700
C17 C21 1.502(13)
C17 C22 1.516(13)
C18 H18A 0.9700
C18 H18B 0.9700
C18 C22 1.512(13)
C19 H19 0.9300
C19 C21 1.405(14)
C20 H20 0.9300
C20 C23 1.386(15)
C22 H22A 0.9700
C22 H22B 0.9700
C23 H23 0.9300
O10 H10A 0.8497
O10 H10B 0.8503
O9 H9A 0.8511
O9 H9B 0.8496

loop_
_geom_torsion_atom_site_label_1
_geom_torsion_atom_site_label_2
_geom_torsion_atom_site_label_3
_geom_torsion_atom_site_label_4
_geom_torsion
N1 C1 C3 C5 -0.6(12)
N1 C1 C4 O7 -6.2(11)
N1 C1 C4 O8 176.8(7)
C1 N1 C2 O5 180.0(8)
C1 N1 C2 N2 1.8(11)
C1 C3 C5 N2 0.1(11)
C1 C3 C5 O6 178.6(8)
C2 N2 C5 O6 -177.0(7)
C2 N2 C5 C3 1.6(12)
C2 N1 C1 C3 -0.4(12)
C2 N1 C1 C4 -178.5(7)
C3 C1 C4 O7 175.8(8)
C3 C1 C4 O8 -1.2(12)
C4 C1 C3 C5 177.3(7)
C5 N2 C2 O5 179.3(8)
C5 N2 C2 N1 -2.5(12)
N4 C6 C7 C9 1.6(12)
N4 C6 C10 O2 6.1(11)
N4 C6 C10 O1 -173.6(7)
C6 N4 C8 O4 -179.6(8)
C6 N4 C8 N3 0.1(11)
C6 C7 C9 O3 179.7(9)
C6 C7 C9 N3 0.1(12)
C7 C6 C10 O2 -172.2(9)
C7 C6 C10 O1 8.1(12)
C8 N3 C9 O3 178.5(8)
C8 N3 C9 C7 -1.9(12)
C8 N4 C6 C7 -1.8(12)
C8 N4 C6 C10 179.9(7)
N5 C11 C14 C15 2.0(14)
N5 C20 C23 C15 -2.1(15)
C9 N3 C8 O4 -178.4(8)
C9 N3 C8 N4 1.8(12)
C10 C6 C7 C9 179.9(7)
C11 N5 C20 C23 2.0(15)
C11 C14 C15 C18 -178.4(9)
C11 C14 C15 C23 -2.0(14)
N6 C13 C19 C21 1.2(16)
C13 N6 C16 C12 -4.6(15)
C13 C19 C21 C12 -3.1(15)
C13 C19 C21 C17 178.9(10)
C14 C15 C18 C22 -64.9(13)
C14 C15 C23 C20 2.1(14)
C15 C18 C22 C17 175.1(10)
C16 N6 C13 C19 2.7(16)
C16 C12 C21 C17 179.3(9)
C16 C12 C21 C19 1.3(14)
C18 C15 C23 C20 178.2(10)
C20 N5 C11 C14 -2.0(15)
C21 C12 C16 N6 2.5(15)
C21 C17 C22 C18 -179.9(10)
C22 C17 C21 C12 -81.2(13)
C22 C17 C21 C19 96.8(12)
C23 C15 C18 C22 119.0(12)
